data_2227228
loop_
_publ_author_name
'Tanak, Hasan'
'Er\,sahin, Ferda'
'Yavuz, Metin'
'B\"uy\"ukg\"ung\"or, Orhan'

_publ_section_title
;
 2-Amino-4-nitrophenol monohydrate
;
_journal_coeditor_code BT5342
_journal_issue 10
_journal_name_full 'Acta Crystallographica Section E'
_journal_page_first o2544
_journal_paper_doi 10.1107/S1600536810035415
_journal_volume 66
_journal_year 2010
_chemical_formula_iupac 'C6 H6 N2 O3, H2 O1'
_chemical_formula_moiety 'C6 H6 N2 O3, H2 O1'
_chemical_formula_sum 'C6 H8 N2 O4'
_chemical_formula_weight 172.14
_chemical_name_systematic
;
2-Amino-4-nitrophenol monohydrate
;
_space_group_IT_number 14
_symmetry_cell_setting monoclinic
_symmetry_space_group_name_Hall '-P 2yn'
_symmetry_space_group_name_H-M 'P 1 21/n 1'
_atom_sites_solution_hydrogens geom
_atom_sites_solution_primary direct
_atom_sites_solution_secondary difmap
_audit_creation_method SHELXL-97
_cell_angle_alpha 90.00
_cell_angle_beta 99.328(5)
_cell_angle_gamma 90.00
_cell_formula_units_Z 8
_cell_length_a 7.539(5)
_cell_length_b 21.436(5)
_cell_length_c 9.714(5)
_cell_measurement_reflns_used 7016
_cell_measurement_temperature 296(2)
_cell_measurement_theta_max 27.28
_cell_measurement_theta_min 1.90
_cell_volume 1549.1(13)
_computing_cell_refinement 'X-AREA (Stoe & Cie, 2002)'
_computing_data_collection 'X-AREA (Stoe & Cie, 2002)'
_computing_data_reduction 'X-RED32 (Stoe & Cie, 2002)'
_computing_molecular_graphics 'ORTEP-3 for Windows (Farrugia, 1997)'
_computing_publication_material 'WinGX (Farrugia, 1999)'
_computing_structure_refinement 'SHELXL97 (Sheldrick, 2008)'
_computing_structure_solution 'SHELXS97 (Sheldrick, 2008)'
_diffrn_ambient_temperature 296(2)
_diffrn_detector_area_resol_mean 6.67
_diffrn_measured_fraction_theta_full 0.997
_diffrn_measured_fraction_theta_max 0.997
_diffrn_measurement_device_type 'Stoe IPDS II'
_diffrn_measurement_method 'rotation method'
_diffrn_radiation_monochromator graphite
_diffrn_radiation_source 'fine-focus sealed tube'
_diffrn_radiation_type MoK\a
_diffrn_radiation_wavelength 0.71069
_diffrn_reflns_av_R_equivalents 0.0689
_diffrn_reflns_av_sigmaI/netI 0.0659
_diffrn_reflns_limit_h_max 9
_diffrn_reflns_limit_h_min -7
_diffrn_reflns_limit_k_max 26
_diffrn_reflns_limit_k_min -26
_diffrn_reflns_limit_l_max 11
_diffrn_reflns_limit_l_min -11
_diffrn_reflns_number 8719
_diffrn_reflns_theta_full 25.99
_diffrn_reflns_theta_max 25.99
_diffrn_reflns_theta_min 1.90
_exptl_absorpt_coefficient_mu 0.126
_exptl_absorpt_correction_T_max 0.8916
_exptl_absorpt_correction_T_min 0.5784
_exptl_absorpt_correction_type integration
_exptl_absorpt_process_details '(X-RED32; Stoe & Cie, 2002)'
_exptl_crystal_colour yellow
_exptl_crystal_density_diffrn 1.476
_exptl_crystal_density_method 'not measured'
_exptl_crystal_description prism
_exptl_crystal_F_000 720
_exptl_crystal_size_max 0.620
_exptl_crystal_size_mid 0.297
_exptl_crystal_size_min 0.050
_refine_diff_density_max 0.169
_refine_diff_density_min -0.210
_refine_ls_extinction_coef 0.0063(11)
_refine_ls_extinction_expression Fc^*^=kFc[1+0.001xFc^2^\l^3^/sin(2\q)]^-1/4^
_refine_ls_extinction_method 'SHELXL97 (Sheldrick, 2008)'
_refine_ls_goodness_of_fit_ref 0.977
_refine_ls_hydrogen_treatment mixed
_refine_ls_matrix_type full
_refine_ls_number_parameters 242
_refine_ls_number_reflns 3031
_refine_ls_number_restraints 0
_refine_ls_restrained_S_all 0.977
_refine_ls_R_factor_all 0.1220
_refine_ls_R_factor_gt 0.0543
_refine_ls_shift/su_max 0.000
_refine_ls_shift/su_mean 0.000
_refine_ls_structure_factor_coef Fsqd
_refine_ls_weighting_details 'calc w=1/[\s^2^(Fo^2^)+(0.0426P)^2^] where P=(Fo^2^+2Fc^2^)/3'
_refine_ls_weighting_scheme calc
_refine_ls_wR_factor_gt 0.0956
_refine_ls_wR_factor_ref 0.1160
_reflns_number_gt 1598
_reflns_number_total 3031
_reflns_threshold_expression I>2\s(I)
_cod_data_source_file bt5342.cif
_cod_data_source_block I
_cod_original_sg_symbol_H-M 'P 21/n'
_cod_database_code 2227228
_cod_database_fobs_code 2227228

loop_
_symmetry_equiv_pos_as_xyz
'x, y, z'
'-x+1/2, y+1/2, -z+1/2'
'-x, -y, -z'
'x-1/2, -y-1/2, z-1/2'

loop_
_atom_site_type_symbol
_atom_site_label
_atom_site_fract_x
_atom_site_fract_y
_atom_site_fract_z
_atom_site_U_iso_or_equiv
_atom_site_adp_type
_atom_site_calc_flag
_atom_site_refinement_flags
_atom_site_occupancy
_atom_site_disorder_assembly
_atom_site_disorder_group
O O3 0.6819(3) 0.50238(8) 0.1354(2) 0.0700(6) Uani d . 1 . .
H H1 0.7078 0.4727 0.1882 0.105 Uiso calc R 1 . .
C C11 0.4215(3) 0.62410(11) 0.4251(3) 0.0524(7) Uani d . 1 . .
O O6 0.3203(3) 0.52487(8) 0.3513(2) 0.0738(6) Uani d . 1 . .
H H7 0.2634 0.5061 0.2849 0.111 Uiso calc R 1 . .
C C4 0.7466(3) 0.55594(11) 0.2003(3) 0.0525(7) Uani d . 1 . .
C C5 0.7094(3) 0.61040(11) 0.1216(3) 0.0521(6) Uani d . 1 . .
C C12 0.4337(3) 0.68701(11) 0.4013(3) 0.0534(7) Uani d . 1 . .
H H12 0.4950 0.7129 0.4699 0.064 Uiso calc R 1 . .
O O8 0.7879(3) 0.39992(9) 0.2795(3) 0.0796(7) Uani d . 1 . .
C C2 0.9053(4) 0.61399(12) 0.3917(3) 0.0581(7) Uani d . 1 . .
H H2 0.9702 0.6158 0.4816 0.070 Uiso calc R 1 . .
C C10 0.3296(3) 0.58634(11) 0.3190(3) 0.0540(7) Uani d . 1 . .
N N4 0.4880(4) 0.59777(11) 0.5561(3) 0.0661(7) Uani d . 1 . .
N N2 0.6190(4) 0.60576(11) -0.0165(3) 0.0656(7) Uani d . 1 . .
C C1 0.8706(4) 0.66709(11) 0.3123(3) 0.0543(7) Uani d . 1 . .
C C6 0.7737(4) 0.66635(11) 0.1799(3) 0.0567(7) Uani d . 1 . .
H H6 0.7515 0.7033 0.1299 0.068 Uiso calc R 1 . .
O O1 1.0411(4) 0.72657(11) 0.4830(3) 0.0981(8) Uani d . 1 . .
C C3 0.8408(4) 0.55795(12) 0.3337(3) 0.0580(7) Uani d . 1 . .
H H3 0.8612 0.5214 0.3853 0.070 Uiso calc R 1 . .
N N3 0.3654(4) 0.77812(11) 0.2558(3) 0.0690(7) Uani d . 1 . .
N N1 0.9413(4) 0.72598(12) 0.3708(3) 0.0744(8) Uani d . 1 . .
C C9 0.2545(4) 0.61152(12) 0.1923(3) 0.0612(7) Uani d . 1 . .
H H9 0.1966 0.5858 0.1219 0.073 Uiso calc R 1 . .
C C8 0.2650(4) 0.67473(12) 0.1700(3) 0.0614(7) Uani d . 1 . .
H H8 0.2126 0.6922 0.0856 0.074 Uiso calc R 1 . .
C C7 0.3544(4) 0.71151(11) 0.2748(3) 0.0540(7) Uani d . 1 . .
O O5 0.4692(4) 0.80874(9) 0.3407(3) 0.0955(8) Uani d . 1 . .
O O4 0.2702(3) 0.80249(9) 0.1563(3) 0.0911(8) Uani d . 1 . .
O O2 0.9015(4) 0.77391(10) 0.3045(3) 0.1136(10) Uani d . 1 . .
O O7 0.1271(4) 0.45374(12) 0.1652(4) 0.1135(11) Uani d . 1 . .
H H11 0.513(6) 0.558(2) 0.552(5) 0.170 Uiso d . 1 . .
H H5 0.544(7) 0.574(2) -0.025(5) 0.170 Uiso d . 1 . .
H H10 0.584(7) 0.620(2) 0.603(5) 0.170 Uiso d . 1 . .
H H4 0.564(7) 0.641(2) -0.048(5) 0.170 Uiso d . 1 . .
H H15 0.808(7) 0.368(2) 0.243(6) 0.170 Uiso d . 1 . .
H H16 0.686(7) 0.394(2) 0.327(5) 0.170 Uiso d . 1 . .
H H13 0.201(7) 0.432(2) 0.122(6) 0.170 Uiso d . 1 . .
H H14 0.055(7) 0.431(2) 0.188(6) 0.170 Uiso d . 1 . .

loop_
_atom_site_aniso_label
_atom_site_aniso_U_11
_atom_site_aniso_U_22
_atom_site_aniso_U_33
_atom_site_aniso_U_12
_atom_site_aniso_U_13
_atom_site_aniso_U_23
O3 0.0838(15) 0.0491(10) 0.0692(13) -0.0074(9) -0.0118(11) 0.0001(10)
C11 0.0552(17) 0.0446(14) 0.0573(18) 0.0031(11) 0.0091(13) 0.0025(13)
O6 0.0843(16) 0.0441(10) 0.0885(15) -0.0017(9) 0.0006(11) -0.0001(10)
C4 0.0559(17) 0.0441(14) 0.0555(18) -0.0012(12) 0.0031(13) -0.0018(14)
C5 0.0512(16) 0.0507(14) 0.0534(17) 0.0033(12) 0.0056(13) -0.0005(14)
C12 0.0575(18) 0.0436(14) 0.0573(18) 0.0006(11) 0.0038(13) 0.0024(13)
O8 0.0979(19) 0.0521(11) 0.0887(18) 0.0038(11) 0.0145(13) 0.0065(11)
C2 0.0568(17) 0.0612(17) 0.0530(17) 0.0036(13) -0.0011(13) -0.0075(15)
C10 0.0549(18) 0.0402(13) 0.068(2) 0.0042(11) 0.0126(14) 0.0023(14)
N4 0.0814(19) 0.0477(12) 0.0641(17) 0.0015(12) -0.0041(13) 0.0101(13)
N2 0.0727(18) 0.0609(14) 0.0581(16) 0.0057(12) -0.0050(13) 0.0039(13)
C1 0.0514(16) 0.0478(14) 0.064(2) -0.0011(12) 0.0099(14) -0.0135(14)
C6 0.0570(17) 0.0458(14) 0.068(2) 0.0048(12) 0.0128(15) 0.0029(15)
O1 0.0942(18) 0.0970(17) 0.0998(19) -0.0290(13) 0.0057(15) -0.0430(16)
C3 0.0661(19) 0.0492(14) 0.0557(19) 0.0042(12) 0.0007(14) 0.0026(13)
N3 0.0799(19) 0.0529(14) 0.0747(19) 0.0083(13) 0.0136(15) 0.0146(15)
N1 0.0694(19) 0.0599(17) 0.096(2) -0.0080(13) 0.0205(17) -0.0282(17)
C9 0.0613(18) 0.0606(16) 0.0597(18) 0.0016(13) 0.0039(14) -0.0047(15)
C8 0.0599(19) 0.0641(17) 0.0594(19) 0.0103(14) 0.0075(14) 0.0096(15)
C7 0.0526(17) 0.0459(13) 0.0635(19) 0.0067(12) 0.0097(14) 0.0088(14)
O5 0.122(2) 0.0524(12) 0.104(2) -0.0134(12) -0.0068(16) 0.0133(13)
O4 0.1057(19) 0.0673(13) 0.0949(18) 0.0214(12) -0.0002(14) 0.0300(13)
O2 0.137(2) 0.0485(13) 0.149(3) -0.0033(13) 0.0030(19) -0.0150(15)
O7 0.105(2) 0.0883(18) 0.156(3) -0.0325(14) 0.0474(18) -0.0539(18)

loop_
_atom_type_symbol
_atom_type_description
_atom_type_scat_dispersion_real
_atom_type_scat_dispersion_imag
_atom_type_scat_source
C C 0.0033 0.0016 'International Tables Vol C Tables 4.2.6.8 and 6.1.1.4'
H H 0.0000 0.0000 'International Tables Vol C Tables 4.2.6.8 and 6.1.1.4'
N N 0.0061 0.0033 'International Tables Vol C Tables 4.2.6.8 and 6.1.1.4'
O O 0.0106 0.0060 'International Tables Vol C Tables 4.2.6.8 and 6.1.1.4'

loop_
_geom_angle_atom_site_label_1
_geom_angle_atom_site_label_2
_geom_angle_atom_site_label_3
_geom_angle_site_symmetry_1
_geom_angle_site_symmetry_3
_geom_angle
_geom_angle_publ_flag
C4 O3 H1 . . 109.5 ?
C12 C11 C10 . . 118.8(2) ?
C12 C11 N4 . . 121.5(3) ?
C10 C11 N4 . . 119.6(2) ?
C10 O6 H7 . . 109.5 ?
O3 C4 C3 . . 123.7(2) ?
O3 C4 C5 . . 115.2(2) ?
C3 C4 C5 . . 121.1(2) ?
C6 C5 C4 . . 118.4(2) ?
C6 C5 N2 . . 122.5(2) ?
C4 C5 N2 . . 119.0(2) ?
C11 C12 C7 . . 119.5(3) ?
C11 C12 H12 . . 120.3 ?
C7 C12 H12 . . 120.3 ?
H15 O8 H16 . . 109(4) ?
C1 C2 C3 . . 117.9(2) ?
C1 C2 H2 . . 121.1 ?
C3 C2 H2 . . 121.1 ?
O6 C10 C9 . . 123.9(3) ?
O6 C10 C11 . . 115.3(2) ?
C9 C10 C11 . . 120.9(2) ?
C11 N4 H11 . . 113(3) ?
C11 N4 H10 . . 112(3) ?
H11 N4 H10 . . 112(4) ?
C5 N2 H5 . . 110(3) ?
C5 N2 H4 . . 113(3) ?
H5 N2 H4 . . 112(4) ?
C6 C1 C2 . . 122.7(2) ?
C6 C1 N1 . . 118.9(3) ?
C2 C1 N1 . . 118.4(3) ?
C1 C6 C5 . . 119.5(2) ?
C1 C6 H6 . . 120.2 ?
C5 C6 H6 . . 120.2 ?
C4 C3 C2 . . 120.4(3) ?
C4 C3 H3 . . 119.8 ?
C2 C3 H3 . . 119.8 ?
O4 N3 O5 . . 122.0(2) ?
O4 N3 C7 . . 119.0(3) ?
O5 N3 C7 . . 119.1(3) ?
O1 N1 O2 . . 121.6(3) ?
O1 N1 C1 . . 119.6(3) ?
O2 N1 C1 . . 118.7(3) ?
C8 C9 C10 . . 120.0(3) ?
C8 C9 H9 . . 120.0 ?
C10 C9 H9 . . 120.0 ?
C7 C8 C9 . . 118.8(3) ?
C7 C8 H8 . . 120.6 ?
C9 C8 H8 . . 120.6 ?
C8 C7 C12 . . 122.0(2) ?
C8 C7 N3 . . 120.3(3) ?
C12 C7 N3 . . 117.7(3) ?
H13 O7 H14 . . 109(5) ?

loop_
_geom_bond_atom_site_label_1
_geom_bond_atom_site_label_2
_geom_bond_site_symmetry_2
_geom_bond_distance
_geom_bond_publ_flag
O3 C4 . 1.361(3) ?
O3 H1 . 0.8200 ?
C11 C12 . 1.374(3) ?
C11 C10 . 1.402(4) ?
C11 N4 . 1.408(4) ?
O6 C10 . 1.359(3) ?
O6 H7 . 0.8200 ?
C4 C3 . 1.374(4) ?
C4 C5 . 1.398(3) ?
C5 C6 . 1.380(3) ?
C5 N2 . 1.406(4) ?
C12 C7 . 1.380(4) ?
C12 H12 . 0.9300 ?
O8 H15 . 0.80(5) ?
O8 H16 . 0.96(5) ?
C2 C1 . 1.376(4) ?
C2 C3 . 1.382(4) ?
C2 H2 . 0.9300 ?
C10 C9 . 1.378(4) ?
N4 H11 . 0.88(5) ?
N4 H10 . 0.92(5) ?
N2 H5 . 0.89(5) ?
N2 H4 . 0.89(5) ?
C1 C6 . 1.372(4) ?
C1 N1 . 1.450(3) ?
C6 H6 . 0.9300 ?
O1 N1 . 1.219(4) ?
C3 H3 . 0.9300 ?
N3 O4 . 1.223(3) ?
N3 O5 . 1.230(3) ?
N3 C7 . 1.444(3) ?
N1 O2 . 1.224(3) ?
C9 C8 . 1.377(4) ?
C9 H9 . 0.9300 ?
C8 C7 . 1.374(4) ?
C8 H8 . 0.9300 ?
O7 H13 . 0.89(5) ?
O7 H14 . 0.78(5) ?

loop_
_geom_hbond_atom_site_label_D
_geom_hbond_atom_site_label_H
_geom_hbond_atom_site_label_A
_geom_hbond_site_symmetry_A
_geom_hbond_distance_DH
_geom_hbond_distance_HA
_geom_hbond_distance_DA
_geom_hbond_angle_DHA
N2 H4 O2 4_575 0.89(5) 2.51(5) 3.382(3) 165(4)
N2 H5 O3 3_665 0.89(5) 2.47(5) 3.317(3) 159(4)
N4 H10 O4 4_676 0.92(5) 2.18(5) 3.062(3) 159(4)
N4 H11 O6 3_666 0.88(5) 2.28(5) 3.064(3) 147(4)
O7 H13 N2 3_665 0.89(5) 2.00(5) 2.877(4) 172(5)
O7 H14 O8 1_455 0.78(5) 2.43(5) 3.166(4) 158(5)
O8 H15 O2 2_645 0.80(5) 2.55(5) 3.102(3) 127(4)
O8 H15 O5 2_645 0.80(5) 2.35(5) 3.038(3) 144(5)
O8 H16 N4 3_666 0.96(5) 1.88(5) 2.821(4) 164(4)
C6 H6 O1 4_575 0.93 2.47 3.304(4) 150.0
C12 H12 O4 4_676 0.93 2.54 3.254(4) 133.3
O3 H1 O8 . 0.82 1.85 2.657(3) 168.8
O6 H7 O7 . 0.82 1.81 2.619(4) 168.3

loop_
_geom_torsion_atom_site_label_1
_geom_torsion_atom_site_label_2
_geom_torsion_atom_site_label_3
_geom_torsion_atom_site_label_4
_geom_torsion_site_symmetry_1
_geom_torsion_site_symmetry_2
_geom_torsion_site_symmetry_3
_geom_torsion_site_symmetry_4
_geom_torsion
_geom_torsion_publ_flag
O3 C4 C5 C6 . . . . -178.9(2) ?
C3 C4 C5 C6 . . . . 1.6(4) ?
O3 C4 C5 N2 . . . . -3.1(4) ?
C3 C4 C5 N2 . . . . 177.4(3) ?
C10 C11 C12 C7 . . . . 0.6(4) ?
N4 C11 C12 C7 . . . . -175.0(2) ?
C12 C11 C10 O6 . . . . -178.8(2) ?
N4 C11 C10 O6 . . . . -3.2(4) ?
C12 C11 C10 C9 . . . . 0.8(4) ?
N4 C11 C10 C9 . . . . 176.4(3) ?
C3 C2 C1 C6 . . . . 0.8(4) ?
C3 C2 C1 N1 . . . . -178.6(2) ?
C2 C1 C6 C5 . . . . -0.9(4) ?
N1 C1 C6 C5 . . . . 178.4(2) ?
C4 C5 C6 C1 . . . . -0.3(4) ?
N2 C5 C6 C1 . . . . -175.9(3) ?
O3 C4 C3 C2 . . . . 178.7(2) ?
C5 C4 C3 C2 . . . . -1.8(4) ?
C1 C2 C3 C4 . . . . 0.6(4) ?
C6 C1 N1 O1 . . . . -173.4(3) ?
C2 C1 N1 O1 . . . . 6.0(4) ?
C6 C1 N1 O2 . . . . 5.2(4) ?
C2 C1 N1 O2 . . . . -175.4(3) ?
O6 C10 C9 C8 . . . . 177.8(2) ?
C11 C10 C9 C8 . . . . -1.7(4) ?
C10 C9 C8 C7 . . . . 1.3(4) ?
C9 C8 C7 C12 . . . . 0.0(4) ?
C9 C8 C7 N3 . . . . -179.0(2) ?
C11 C12 C7 C8 . . . . -1.0(4) ?
C11 C12 C7 N3 . . . . 178.0(2) ?
O4 N3 C7 C8 . . . . 12.1(4) ?
O5 N3 C7 C8 . . . . -168.4(3) ?
O4 N3 C7 C12 . . . . -166.9(3) ?
O5 N3 C7 C12 . . . . 12.5(4) ?
